data_7112868
loop_
_publ_author_name
'Derrah, Eric J.'
'McDonald, Robert'
'Rosenberg, Lisa'

_publ_section_title
;
 The [2+2] cycloaddition of alkynes at a Ru-P pi-bond.
;
_journal_issue 25
_journal_name_full 'Chemical communications (Cambridge, England)'
_journal_page_first 4592
_journal_page_last 4594
_journal_paper_doi 10.1039/c002765k
_journal_volume 46
_journal_year 2010
_chemical_formula_moiety 'C47 H50 P2 Ru, 0.5(C6 H6)'
_chemical_formula_sum 'C50 H53 P2 Ru'
_chemical_formula_weight 816.93
_chemical_name_systematic
;

?

;
_space_group_IT_number 14
_symmetry_cell_setting monoclinic
_symmetry_space_group_name_Hall '-P 2ybc'
_symmetry_space_group_name_H-M 'P 1 21/c 1'
_atom_sites_solution_hydrogens geom
_atom_sites_solution_primary direct
_atom_sites_solution_secondary difmap
_audit_creation_method SHELXL-97
_cell_angle_alpha 90.00
_cell_angle_beta 104.5062(14)
_cell_angle_gamma 90.00
_cell_formula_units_Z 4
_cell_length_a 10.1439(9)
_cell_length_b 20.4714(18)
_cell_length_c 19.6785(18)
_cell_measurement_reflns_used 5520
_cell_measurement_temperature 193(2)
_cell_measurement_theta_max 26.35
_cell_measurement_theta_min 2.26
_cell_volume 3956.2(6)
_computing_cell_refinement 'Bruker SAINT (Bruker, 1997)'
_computing_data_collection 'Bruker SMART (Bruker, 1997)'
_computing_data_reduction 'Bruker SAINT (Bruker, 1997)'
_computing_molecular_graphics 'Bruker SHELXTL (Bruker, 1997)'
_computing_publication_material 'Bruker SHELXTL (Bruker, 1997)'
_computing_structure_refinement 'SHELXL-97 (Sheldrick, 1997)'
_computing_structure_solution 'SHELXS-97 (Sheldrick, 1990)'
_diffrn_ambient_temperature 193(2)
_diffrn_detector_area_resol_mean 8.192
_diffrn_measured_fraction_theta_full 0.999
_diffrn_measured_fraction_theta_max 0.999
_diffrn_measurement_device_type 'Bruker PLATFORM diffractometer/SMART 1000 CCD area detector'
_diffrn_measurement_method '\w scans'
_diffrn_radiation_monochromator graphite
_diffrn_radiation_source 'fine-focus sealed tube'
_diffrn_radiation_type MoK\a
_diffrn_radiation_wavelength 0.71073
_diffrn_reflns_av_R_equivalents 0.0373
_diffrn_reflns_av_sigmaI/netI 0.0305
_diffrn_reflns_limit_h_max 12
_diffrn_reflns_limit_h_min -12
_diffrn_reflns_limit_k_max 25
_diffrn_reflns_limit_k_min -25
_diffrn_reflns_limit_l_max 24
_diffrn_reflns_limit_l_min -24
_diffrn_reflns_number 30708
_diffrn_reflns_theta_full 26.40
_diffrn_reflns_theta_max 26.40
_diffrn_reflns_theta_min 1.46
_diffrn_standards_decay_% 0
_diffrn_standards_interval_time 0
_diffrn_standards_number 0
_exptl_absorpt_coefficient_mu 0.512
_exptl_absorpt_correction_T_max 0.9271
_exptl_absorpt_correction_T_min 0.7729
_exptl_absorpt_correction_type multi-scan
_exptl_absorpt_process_details 'SADABS (Sheldrick, 1996)'
_exptl_crystal_colour yellow
_exptl_crystal_density_diffrn 1.372
_exptl_crystal_density_method 'not measured'
_exptl_crystal_description prism
_exptl_crystal_F_000 1708
_exptl_crystal_size_max 0.53
_exptl_crystal_size_mid 0.18
_exptl_crystal_size_min 0.15
_refine_diff_density_max 0.666
_refine_diff_density_min -0.519
_refine_diff_density_rms 0.071
_refine_ls_extinction_method none
_refine_ls_goodness_of_fit_ref 1.051
_refine_ls_hydrogen_treatment constr
_refine_ls_matrix_type full
_refine_ls_number_parameters 478
_refine_ls_number_reflns 8114
_refine_ls_number_restraints 0
_refine_ls_restrained_S_all 1.051
_refine_ls_R_factor_all 0.0391
_refine_ls_R_factor_gt 0.0302
_refine_ls_shift/su_max 0.001
_refine_ls_shift/su_mean 0.000
_refine_ls_structure_factor_coef Fsqd
_refine_ls_weighting_details 'calc w=1/[\s^2^(Fo^2^)+(0.0432P)^2^+2.2972P] where P=(Fo^2^+2Fc^2^)/3'
_refine_ls_weighting_scheme calc
_refine_ls_wR_factor_gt 0.0767
_refine_ls_wR_factor_ref 0.0832
_reflns_number_gt 6898
_reflns_number_total 8114
_reflns_threshold_expression I>2\s(I)
_cod_data_source_file c002765k.txt
_cod_data_source_block 2a
_cod_depositor_comments
;
The following automatic conversions were performed:

'_symmetry_cell_setting' value 'Monoclinic' changed to 'monoclinic'
according to
/usr/data/users/saulius/automatic-downloads/retrospective/RSC/lib/dictionaries/cif_core.dic
dictionary named 'cif_core.dic' version 2.4.2 from 2011-04-26.

Automatic conversion script
Id: cif_fix_values 2281 2013-09-26 08:29:07Z andrius 
;
_cod_original_sg_symbol_H-M 'P 21/c'
_cod_database_code 7112868

loop_
_symmetry_equiv_pos_as_xyz
'x, y, z'
'-x, y+1/2, -z+1/2'
'-x, -y, -z'
'x, -y-1/2, z-1/2'

loop_
_atom_site_label
_atom_site_type_symbol
_atom_site_fract_x
_atom_site_fract_y
_atom_site_fract_z
_atom_site_U_iso_or_equiv
_atom_site_adp_type
_atom_site_occupancy
_atom_site_symmetry_multiplicity
_atom_site_calc_flag
_atom_site_refinement_flags
Ru Ru 0.239025(16) 0.156059(8) 0.215513(8) 0.01752(6) Uani 1 1 d .
P1 P 0.22015(5) 0.06932(3) 0.13682(3) 0.01849(12) Uani 1 1 d .
P2 P 0.17755(5) 0.09089(3) 0.29756(3) 0.01843(12) Uani 1 1 d .
C1 C 0.3603(2) 0.23112(11) 0.17531(12) 0.0277(5) Uani 1 1 d .
H1 H 0.3746 0.2328 0.1269 0.033 Uiso 1 1 calc R
C2 C 0.2540(3) 0.26216(11) 0.19773(13) 0.0295(5) Uani 1 1 d .
H2 H 0.1809 0.2897 0.1675 0.035 Uiso 1 1 calc R
C3 C 0.2735(2) 0.25255(11) 0.27098(12) 0.0276(5) Uani 1 1 d .
H3 H 0.2164 0.2716 0.3007 0.033 Uiso 1 1 calc R
C3A C 0.4015(2) 0.21919(10) 0.29629(12) 0.0246(5) Uani 1 1 d .
C4 C 0.4764(2) 0.20117(11) 0.36440(12) 0.0284(5) Uani 1 1 d .
H4 H 0.4433 0.2114 0.4042 0.034 Uiso 1 1 calc R
C5 C 0.5969(2) 0.16895(12) 0.37217(13) 0.0318(5) Uani 1 1 d .
H5 H 0.6470 0.1562 0.4178 0.038 Uiso 1 1 calc R
C6 C 0.6487(2) 0.15412(12) 0.31372(14) 0.0322(5) Uani 1 1 d .
H6 H 0.7325 0.1312 0.3208 0.039 Uiso 1 1 calc R
C7 C 0.5808(2) 0.17201(11) 0.24710(13) 0.0283(5) Uani 1 1 d .
H7 H 0.6175 0.1622 0.2084 0.034 Uiso 1 1 calc R
C7A C 0.4554(2) 0.20534(10) 0.23684(12) 0.0248(5) Uani 1 1 d .
C8 C 0.0498(2) 0.14731(10) 0.14621(11) 0.0208(4) Uani 1 1 d .
C9 C 0.0446(2) 0.09115(10) 0.10995(11) 0.0220(4) Uani 1 1 d .
H9 H -0.0301 0.0697 0.0793 0.026 Uiso 1 1 calc R
C11 C -0.0656(2) 0.19442(10) 0.13266(11) 0.0228(4) Uani 1 1 d .
C12 C -0.1585(2) 0.19670(12) 0.06667(13) 0.0315(5) Uani 1 1 d .
H12 H -0.1465 0.1683 0.0305 0.038 Uiso 1 1 calc R
C13 C -0.2671(3) 0.23945(13) 0.05337(15) 0.0421(7) Uani 1 1 d .
H13 H -0.3280 0.2406 0.0080 0.051 Uiso 1 1 calc R
C14 C -0.2884(3) 0.28048(14) 0.10520(16) 0.0453(7) Uani 1 1 d .
H14 H -0.3650 0.3088 0.0962 0.054 Uiso 1 1 calc R
C15 C -0.1967(3) 0.27995(13) 0.17035(15) 0.0405(6) Uani 1 1 d .
H15 H -0.2097 0.3086 0.2061 0.049 Uiso 1 1 calc R
C16 C -0.0856(2) 0.23769(11) 0.18394(13) 0.0308(5) Uani 1 1 d .
H16 H -0.0227 0.2383 0.2287 0.037 Uiso 1 1 calc R
C21 C 0.2843(2) 0.07626(10) 0.05611(11) 0.0235(5) Uani 1 1 d .
H21 H 0.2654 0.0338 0.0304 0.028 Uiso 1 1 calc R
C22 C 0.4382(2) 0.08823(12) 0.07217(12) 0.0285(5) Uani 1 1 d .
H22A H 0.4608 0.1287 0.1003 0.034 Uiso 1 1 calc R
H22B H 0.4866 0.0515 0.1004 0.034 Uiso 1 1 calc R
C23 C 0.4865(3) 0.09475(13) 0.00472(15) 0.0393(6) Uani 1 1 d .
H23A H 0.5853 0.1045 0.0169 0.047 Uiso 1 1 calc R
H23B H 0.4720 0.0529 -0.0212 0.047 Uiso 1 1 calc R
C24 C 0.4098(3) 0.14897(14) -0.04196(15) 0.0431(7) Uani 1 1 d .
H24A H 0.4308 0.1915 -0.0177 0.052 Uiso 1 1 calc R
H24B H 0.4399 0.1509 -0.0860 0.052 Uiso 1 1 calc R
C25 C 0.2573(3) 0.13686(15) -0.05895(13) 0.0416(6) Uani 1 1 d .
H25A H 0.2356 0.0967 -0.0875 0.050 Uiso 1 1 calc R
H25B H 0.2092 0.1738 -0.0871 0.050 Uiso 1 1 calc R
C26 C 0.2070(3) 0.12953(12) 0.00741(12) 0.0293(5) Uani 1 1 d .
H26A H 0.1088 0.1187 -0.0058 0.035 Uiso 1 1 calc R
H26B H 0.2181 0.1717 0.0329 0.035 Uiso 1 1 calc R
C31 C 0.2389(2) -0.01876(10) 0.15880(11) 0.0202(4) Uani 1 1 d .
H31 H 0.2230 -0.0230 0.2067 0.024 Uiso 1 1 calc R
C32 C 0.3806(2) -0.04764(10) 0.16403(12) 0.0234(5) Uani 1 1 d .
H32A H 0.3993 -0.0479 0.1170 0.028 Uiso 1 1 calc R
H32B H 0.4505 -0.0202 0.1954 0.028 Uiso 1 1 calc R
C33 C 0.3883(2) -0.11744(11) 0.19282(13) 0.0293(5) Uani 1 1 d .
H33A H 0.4797 -0.1358 0.1954 0.035 Uiso 1 1 calc R
H33B H 0.3747 -0.1167 0.2409 0.035 Uiso 1 1 calc R
C34 C 0.2804(3) -0.16062(11) 0.14621(14) 0.0331(6) Uani 1 1 d .
H34A H 0.2831 -0.2045 0.1676 0.040 Uiso 1 1 calc R
H34B H 0.3007 -0.1656 0.0998 0.040 Uiso 1 1 calc R
C35 C 0.1380(3) -0.13169(11) 0.13631(14) 0.0329(5) Uani 1 1 d .
H35A H 0.0720 -0.1586 0.1020 0.039 Uiso 1 1 calc R
H35B H 0.1121 -0.1333 0.1815 0.039 Uiso 1 1 calc R
C36 C 0.1300(2) -0.06121(11) 0.11042(13) 0.0287(5) Uani 1 1 d .
H36A H 0.0386 -0.0433 0.1088 0.034 Uiso 1 1 calc R
H36B H 0.1430 -0.0601 0.0622 0.034 Uiso 1 1 calc R
C41 C 0.1415(2) 0.13602(10) 0.37277(11) 0.0219(4) Uani 1 1 d .
C42 C 0.2373(2) 0.14093(11) 0.43686(12) 0.0278(5) Uani 1 1 d .
H42 H 0.3227 0.1196 0.4432 0.033 Uiso 1 1 calc R
C43 C 0.2099(3) 0.17674(13) 0.49186(13) 0.0364(6) Uani 1 1 d .
H43 H 0.2772 0.1802 0.5351 0.044 Uiso 1 1 calc R
C44 C 0.0861(3) 0.20719(12) 0.48411(14) 0.0372(6) Uani 1 1 d .
H44 H 0.0668 0.2308 0.5221 0.045 Uiso 1 1 calc R
C45 C -0.0094(3) 0.20311(12) 0.42092(14) 0.0341(6) Uani 1 1 d .
H45 H -0.0951 0.2240 0.4152 0.041 Uiso 1 1 calc R
C46 C 0.0182(2) 0.16870(11) 0.36540(12) 0.0271(5) Uani 1 1 d .
H46 H -0.0479 0.1674 0.3217 0.033 Uiso 1 1 calc R
C51 C 0.3129(2) 0.03513(10) 0.34410(11) 0.0212(4) Uani 1 1 d .
C52 C 0.4320(2) 0.03103(11) 0.32154(11) 0.0243(5) Uani 1 1 d .
H52 H 0.4424 0.0573 0.2834 0.029 Uiso 1 1 calc R
C53 C 0.5355(3) -0.01097(13) 0.35411(13) 0.0357(6) Uani 1 1 d .
H53 H 0.6163 -0.0136 0.3381 0.043 Uiso 1 1 calc R
C54 C 0.5220(3) -0.04895(13) 0.40966(14) 0.0420(7) Uani 1 1 d .
H54 H 0.5925 -0.0783 0.4314 0.050 Uiso 1 1 calc R
C55 C 0.4055(3) -0.04430(12) 0.43366(13) 0.0376(6) Uani 1 1 d .
H55 H 0.3968 -0.0699 0.4726 0.045 Uiso 1 1 calc R
C56 C 0.3017(3) -0.00259(11) 0.40122(12) 0.0293(5) Uani 1 1 d .
H56 H 0.2219 0.0004 0.4181 0.035 Uiso 1 1 calc R
C61 C 0.0291(2) 0.03485(11) 0.27282(11) 0.0228(4) Uani 1 1 d .
C62 C -0.0986(2) 0.05997(12) 0.23955(12) 0.0280(5) Uani 1 1 d .
H62 H -0.1079 0.1054 0.2298 0.034 Uiso 1 1 calc R
C63 C -0.2124(2) 0.02007(14) 0.22039(13) 0.0356(6) Uani 1 1 d .
H63 H -0.2989 0.0386 0.1992 0.043 Uiso 1 1 calc R
C64 C -0.2005(3) -0.04641(14) 0.23204(14) 0.0398(6) Uani 1 1 d .
H64 H -0.2786 -0.0737 0.2192 0.048 Uiso 1 1 calc R
C65 C -0.0748(3) -0.07293(13) 0.26247(14) 0.0374(6) Uani 1 1 d .
H65 H -0.0656 -0.1188 0.2697 0.045 Uiso 1 1 calc R
C66 C 0.0394(2) -0.03256(11) 0.28278(12) 0.0289(5) Uani 1 1 d .
H66 H 0.1255 -0.0514 0.3038 0.035 Uiso 1 1 calc R
C1S C 0.1032(5) -0.0376(3) 0.5354(3) 0.0932(15) Uani 1 1 d .
H1S H 0.1766 -0.0644 0.5596 0.112 Uiso 1 1 calc R
C2S C 0.0246(6) -0.0572(3) 0.4709(3) 0.1050(17) Uani 1 1 d .
H2S H 0.0402 -0.0975 0.4502 0.126 Uiso 1 1 calc R
C3S C -0.0794(5) -0.0146(4) 0.4376(3) 0.1012(17) Uani 1 1 d .
H3S H -0.1340 -0.0259 0.3925 0.121 Uiso 1 1 calc R

loop_
_atom_site_aniso_label
_atom_site_aniso_U_11
_atom_site_aniso_U_22
_atom_site_aniso_U_33
_atom_site_aniso_U_23
_atom_site_aniso_U_13
_atom_site_aniso_U_12
Ru 0.01858(10) 0.01571(9) 0.01832(10) -0.00046(6) 0.00470(7) 0.00082(6)
P1 0.0200(3) 0.0176(3) 0.0181(3) -0.0002(2) 0.0052(2) 0.0016(2)
P2 0.0168(3) 0.0199(3) 0.0186(3) -0.0008(2) 0.0044(2) 0.0002(2)
C1 0.0342(13) 0.0206(11) 0.0288(12) 0.0026(9) 0.0089(10) -0.0058(9)
C2 0.0348(13) 0.0162(11) 0.0362(13) 0.0026(9) 0.0065(10) 0.0009(9)
C3 0.0315(13) 0.0185(11) 0.0331(13) -0.0061(9) 0.0085(10) 0.0001(9)
C3A 0.0264(11) 0.0178(10) 0.0309(12) -0.0041(9) 0.0094(9) -0.0062(9)
C4 0.0317(13) 0.0261(12) 0.0267(12) -0.0074(9) 0.0062(10) -0.0082(10)
C5 0.0264(12) 0.0334(13) 0.0306(13) -0.0031(10) -0.0022(10) -0.0068(10)
C6 0.0187(11) 0.0334(13) 0.0433(14) -0.0065(11) 0.0054(10) -0.0036(10)
C7 0.0233(11) 0.0289(12) 0.0349(13) -0.0056(10) 0.0113(10) -0.0079(9)
C7A 0.0264(12) 0.0195(11) 0.0292(12) -0.0028(9) 0.0084(9) -0.0066(9)
C8 0.0211(11) 0.0237(11) 0.0181(10) 0.0034(8) 0.0055(8) 0.0021(8)
C9 0.0197(10) 0.0247(11) 0.0209(10) -0.0018(8) 0.0038(8) 0.0016(9)
C11 0.0216(11) 0.0213(11) 0.0262(11) 0.0036(9) 0.0070(9) 0.0023(9)
C12 0.0310(13) 0.0305(13) 0.0307(12) 0.0019(10) 0.0037(10) 0.0052(10)
C13 0.0331(14) 0.0392(15) 0.0466(16) 0.0085(12) -0.0039(12) 0.0096(11)
C14 0.0337(15) 0.0346(15) 0.0651(19) 0.0053(13) 0.0076(13) 0.0158(12)
C15 0.0399(15) 0.0327(14) 0.0518(16) -0.0047(12) 0.0167(13) 0.0119(12)
C16 0.0309(13) 0.0278(12) 0.0333(13) -0.0004(10) 0.0074(10) 0.0059(10)
C21 0.0298(12) 0.0212(11) 0.0212(11) -0.0004(8) 0.0096(9) 0.0003(9)
C22 0.0297(12) 0.0286(12) 0.0303(12) 0.0029(10) 0.0134(10) 0.0027(10)
C23 0.0453(16) 0.0333(14) 0.0494(16) 0.0073(12) 0.0308(13) 0.0054(12)
C24 0.0554(18) 0.0406(15) 0.0430(16) 0.0130(12) 0.0304(14) 0.0045(13)
C25 0.0548(18) 0.0465(16) 0.0260(13) 0.0116(11) 0.0151(12) 0.0045(13)
C26 0.0330(13) 0.0324(13) 0.0230(11) 0.0052(10) 0.0078(10) 0.0027(10)
C31 0.0225(11) 0.0186(10) 0.0197(10) -0.0009(8) 0.0061(8) 0.0005(8)
C32 0.0244(11) 0.0222(11) 0.0245(11) -0.0010(8) 0.0076(9) 0.0026(9)
C33 0.0279(12) 0.0250(12) 0.0351(13) 0.0035(10) 0.0081(10) 0.0052(9)
C34 0.0410(14) 0.0193(11) 0.0379(14) -0.0007(10) 0.0078(11) 0.0054(10)
C35 0.0331(13) 0.0210(11) 0.0416(14) -0.0023(10) 0.0038(11) -0.0041(10)
C36 0.0285(12) 0.0206(11) 0.0325(13) -0.0015(9) -0.0011(10) -0.0006(9)
C41 0.0243(11) 0.0198(10) 0.0230(11) -0.0011(8) 0.0087(9) -0.0015(9)
C42 0.0272(12) 0.0278(12) 0.0272(12) -0.0034(9) 0.0044(9) 0.0035(9)
C43 0.0433(15) 0.0374(14) 0.0252(12) -0.0084(10) 0.0022(11) 0.0029(12)
C44 0.0470(16) 0.0330(14) 0.0342(14) -0.0096(11) 0.0151(12) 0.0027(12)
C45 0.0334(13) 0.0295(13) 0.0418(14) -0.0046(11) 0.0139(11) 0.0057(10)
C46 0.0256(12) 0.0280(12) 0.0276(12) -0.0011(9) 0.0065(9) 0.0027(9)
C51 0.0223(11) 0.0177(10) 0.0211(10) -0.0008(8) 0.0011(8) 0.0004(8)
C52 0.0235(11) 0.0251(11) 0.0226(11) -0.0015(9) 0.0025(9) 0.0004(9)
C53 0.0281(13) 0.0413(15) 0.0347(14) -0.0034(11) 0.0019(10) 0.0111(11)
C54 0.0452(16) 0.0381(15) 0.0351(14) 0.0012(11) -0.0041(12) 0.0200(12)
C55 0.0532(17) 0.0292(13) 0.0262(13) 0.0062(10) 0.0022(11) 0.0051(12)
C56 0.0346(13) 0.0283(12) 0.0249(12) -0.0001(9) 0.0073(10) -0.0022(10)
C61 0.0216(11) 0.0289(12) 0.0203(10) -0.0044(9) 0.0097(8) -0.0052(9)
C62 0.0251(12) 0.0337(13) 0.0256(12) -0.0024(9) 0.0074(9) -0.0019(10)
C63 0.0199(12) 0.0495(16) 0.0369(14) -0.0097(12) 0.0058(10) -0.0057(11)
C64 0.0285(13) 0.0466(16) 0.0468(16) -0.0166(13) 0.0141(12) -0.0169(12)
C65 0.0389(15) 0.0293(13) 0.0474(16) -0.0087(11) 0.0174(12) -0.0119(11)
C66 0.0264(12) 0.0297(12) 0.0327(13) -0.0050(10) 0.0111(10) -0.0037(10)
C1S 0.088(3) 0.129(5) 0.072(3) 0.031(3) 0.037(3) 0.018(3)
C2S 0.106(4) 0.101(4) 0.131(5) 0.011(3) 0.073(4) -0.022(3)
C3S 0.056(3) 0.170(6) 0.081(3) -0.003(4) 0.024(2) -0.005(3)

loop_
_atom_type_symbol
_atom_type_description
_atom_type_scat_dispersion_real
_atom_type_scat_dispersion_imag
_atom_type_scat_source
C C 0.0033 0.0016 'International Tables Vol C Tables 4.2.6.8 and 6.1.1.4'
H H 0.0000 0.0000 'International Tables Vol C Tables 4.2.6.8 and 6.1.1.4'
P P 0.1023 0.0942 'International Tables Vol C Tables 4.2.6.8 and 6.1.1.4'
Ru Ru -1.2594 0.8363 'International Tables Vol C Tables 4.2.6.8 and 6.1.1.4'

loop_
_geom_angle_atom_site_label_1
_geom_angle_atom_site_label_2
_geom_angle_atom_site_label_3
_geom_angle
_geom_angle_site_symmetry_1
C8 Ru C2 94.01(9) .
C8 Ru C1 109.22(8) .
C2 Ru C1 37.11(9) .
C8 Ru C3 113.82(8) .
C2 Ru C3 37.15(9) .
C1 Ru C3 62.20(9) .
C8 Ru P2 92.45(6) .
C2 Ru P2 136.30(7) .
C1 Ru P2 156.76(6) .
C3 Ru P2 101.90(6) .
C8 Ru P1 65.63(6) .
C2 Ru P1 129.81(7) .
C1 Ru P1 104.45(6) .
C3 Ru P1 166.20(6) .
P2 Ru P1 91.89(2) .
C8 Ru C7A 145.60(8) .
C2 Ru C7A 60.65(8) .
C1 Ru C7A 36.59(8) .
C3 Ru C7A 60.73(8) .
P2 Ru C7A 121.88(6) .
P1 Ru C7A 111.23(6) .
C8 Ru C3A 150.06(8) .
C2 Ru C3A 60.40(8) .
C1 Ru C3A 60.62(8) .
C3 Ru C3A 36.31(8) .
P2 Ru C3A 96.37(6) .
P1 Ru C3A 142.12(6) .
C7A Ru C3A 35.47(7) .
C9 P1 C31 110.48(10) .
C9 P1 C21 105.29(10) .
C31 P1 C21 103.61(10) .
C9 P1 Ru 85.17(7) .
C31 P1 Ru 126.82(7) .
C21 P1 Ru 121.26(7) .
C51 P2 C41 100.55(10) .
C51 P2 C61 101.63(10) .
C41 P2 C61 101.97(10) .
C51 P2 Ru 114.16(7) .
C41 P2 Ru 114.42(7) .
C61 P2 Ru 121.27(7) .
C2 C1 C7A 107.7(2) .
C2 C1 Ru 70.59(13) .
C7A C1 Ru 76.32(12) .
C1 C2 C3 109.3(2) .
C1 C2 Ru 72.30(13) .
C3 C2 Ru 72.57(13) .
C2 C3 C3A 107.5(2) .
C2 C3 Ru 70.27(12) .
C3A C3 Ru 76.58(13) .
C4 C3A C7A 119.7(2) .
C4 C3A C3 132.5(2) .
C7A C3A C3 107.8(2) .
C4 C3A Ru 127.79(15) .
C7A C3A Ru 71.88(12) .
C3 C3A Ru 67.11(12) .
C5 C4 C3A 119.1(2) .
C4 C5 C6 121.2(2) .
C7 C6 C5 121.5(2) .
C6 C7 C7A 119.0(2) .
C7 C7A C3A 119.4(2) .
C7 C7A C1 133.2(2) .
C3A C7A C1 107.4(2) .
C7 C7A Ru 125.73(15) .
C3A C7A Ru 72.66(12) .
C1 C7A Ru 67.08(12) .
C9 C8 C11 122.2(2) .
C9 C8 Ru 109.30(15) .
C11 C8 Ru 128.42(15) .
C8 C9 P1 98.80(15) .
C16 C11 C12 117.6(2) .
C16 C11 C8 122.2(2) .
C12 C11 C8 120.2(2) .
C13 C12 C11 121.1(2) .
C14 C13 C12 120.7(3) .
C13 C14 C15 119.2(2) .
C14 C15 C16 120.5(2) .
C15 C16 C11 120.9(2) .
C26 C21 C22 110.50(19) .
C26 C21 P1 110.73(15) .
C22 C21 P1 113.00(15) .
C23 C22 C21 111.5(2) .
C24 C23 C22 111.1(2) .
C25 C24 C23 110.6(2) .
C24 C25 C26 111.6(2) .
C25 C26 C21 112.2(2) .
C32 C31 C36 109.90(17) .
C32 C31 P1 115.52(15) .
C36 C31 P1 112.97(15) .
C33 C32 C31 110.17(18) .
C34 C33 C32 110.87(19) .
C33 C34 C35 111.45(19) .
C36 C35 C34 112.3(2) .
C35 C36 C31 111.00(18) .
C42 C41 C46 117.7(2) .
C42 C41 P2 121.74(17) .
C46 C41 P2 120.45(17) .
C41 C42 C43 120.9(2) .
C44 C43 C42 120.5(2) .
C45 C44 C43 119.3(2) .
C44 C45 C46 120.5(2) .
C45 C46 C41 121.0(2) .
C52 C51 C56 118.5(2) .
C52 C51 P2 118.52(16) .
C56 C51 P2 122.94(17) .
C53 C52 C51 120.6(2) .
C54 C53 C52 120.2(2) .
C53 C54 C55 119.8(2) .
C54 C55 C56 120.2(2) .
C55 C56 C51 120.6(2) .
C66 C61 C62 117.3(2) .
C66 C61 P2 123.20(17) .
C62 C61 P2 119.46(17) .
C63 C62 C61 121.5(2) .
C64 C63 C62 120.2(2) .
C65 C64 C63 119.6(2) .
C64 C65 C66 120.1(2) .
C61 C66 C65 121.2(2) .
C3S C1S C2S 120.9(6) 3_556
C1S C2S C3S 116.4(5) .
C1S C3S C2S 122.7(6) 3_556

loop_
_geom_bond_atom_site_label_1
_geom_bond_atom_site_label_2
_geom_bond_distance
_geom_bond_site_symmetry_2
Ru C8 2.065(2) .
Ru C2 2.211(2) .
Ru C1 2.234(2) .
Ru C3 2.241(2) .
Ru P2 2.2978(6) .
Ru P1 2.3323(6) .
Ru C7A 2.356(2) .
Ru C3A 2.367(2) .
P1 C9 1.783(2) .
P1 C31 1.853(2) .
P1 C21 1.866(2) .
P2 C51 1.843(2) .
P2 C41 1.857(2) .
P2 C61 1.858(2) .
C1 C2 1.414(3) .
C1 C7A 1.446(3) .
C2 C3 1.419(3) .
C3 C3A 1.441(3) .
C3A C4 1.414(3) .
C3A C7A 1.439(3) .
C4 C5 1.363(3) .
C5 C6 1.412(4) .
C6 C7 1.369(4) .
C7 C7A 1.413(3) .
C8 C9 1.347(3) .
C8 C11 1.488(3) .
C11 C16 1.395(3) .
C11 C12 1.401(3) .
C12 C13 1.380(3) .
C13 C14 1.379(4) .
C14 C15 1.382(4) .
C15 C16 1.392(3) .
C21 C26 1.532(3) .
C21 C22 1.533(3) .
C22 C23 1.532(3) .
C23 C24 1.524(4) .
C24 C25 1.518(4) .
C25 C26 1.524(3) .
C31 C32 1.533(3) .
C31 C36 1.535(3) .
C32 C33 1.532(3) .
C33 C34 1.522(3) .
C34 C35 1.527(4) .
C35 C36 1.525(3) .
C41 C42 1.390(3) .
C41 C46 1.393(3) .
C42 C43 1.392(3) .
C43 C44 1.376(4) .
C44 C45 1.374(4) .
C45 C46 1.386(3) .
C51 C52 1.390(3) .
C51 C56 1.392(3) .
C52 C53 1.384(3) .
C53 C54 1.376(4) .
C54 C55 1.381(4) .
C55 C56 1.382(3) .
C61 C66 1.394(3) .
C61 C62 1.396(3) .
C62 C63 1.387(3) .
C63 C64 1.381(4) .
C64 C65 1.378(4) .
C65 C66 1.397(3) .
C1S C3S 1.243(7) 3_556
C1S C2S 1.379(7) .
C2S C3S 1.400(7) .
C3S C1S 1.244(7) 3_556

loop_
_geom_torsion_atom_site_label_1
_geom_torsion_atom_site_label_2
_geom_torsion_atom_site_label_3
_geom_torsion_atom_site_label_4
_geom_torsion
_geom_torsion_site_symmetry_1
_geom_torsion_site_symmetry_4
C8 Ru P1 C9 -5.87(9) . .
C2 Ru P1 C9 -79.75(11) . .
C1 Ru P1 C9 -110.73(10) . .
C3 Ru P1 C9 -96.7(3) . .
P2 Ru P1 C9 85.96(7) . .
C7A Ru P1 C9 -148.60(9) . .
C3A Ru P1 C9 -171.14(11) . .
C8 Ru P1 C31 -117.91(11) . .
C2 Ru P1 C31 168.20(12) . .
C1 Ru P1 C31 137.23(11) . .
C3 Ru P1 C31 151.3(3) . .
P2 Ru P1 C31 -26.08(9) . .
C7A Ru P1 C31 99.35(11) . .
C3A Ru P1 C31 76.82(13) . .
C8 Ru P1 C21 99.10(11) . .
C2 Ru P1 C21 25.22(12) . .
C1 Ru P1 C21 -5.76(11) . .
C3 Ru P1 C21 8.3(3) . .
P2 Ru P1 C21 -169.06(9) . .
C7A Ru P1 C21 -43.63(10) . .
C3A Ru P1 C21 -66.17(12) . .
C8 Ru P2 C51 141.20(9) . .
C2 Ru P2 C51 -120.40(12) . .
C1 Ru P2 C51 -59.65(18) . .
C3 Ru P2 C51 -103.83(10) . .
P1 Ru P2 C51 75.52(7) . .
C7A Ru P2 C51 -41.04(10) . .
C3A Ru P2 C51 -67.45(9) . .
C8 Ru P2 C41 -103.71(10) . .
C2 Ru P2 C41 -5.31(12) . .
C1 Ru P2 C41 55.44(18) . .
C3 Ru P2 C41 11.26(10) . .
P1 Ru P2 C41 -169.39(8) . .
C7A Ru P2 C41 74.05(10) . .
C3A Ru P2 C41 47.64(10) . .
C8 Ru P2 C61 19.13(10) . .
C2 Ru P2 C61 117.53(12) . .
C1 Ru P2 C61 178.28(18) . .
C3 Ru P2 C61 134.10(10) . .
P1 Ru P2 C61 -46.55(9) . .
C7A Ru P2 C61 -163.12(10) . .
C3A Ru P2 C61 170.48(10) . .
C8 Ru C1 C2 70.24(15) . .
C3 Ru C1 C2 -37.20(14) . .
P2 Ru C1 C2 -87.6(2) . .
P1 Ru C1 C2 139.05(13) . .
C7A Ru C1 C2 -114.67(19) . .
C3A Ru C1 C2 -78.73(15) . .
C8 Ru C1 C7A -175.09(12) . .
C2 Ru C1 C7A 114.67(19) . .
C3 Ru C1 C7A 77.47(14) . .
P2 Ru C1 C7A 27.0(2) . .
P1 Ru C1 C7A -106.28(12) . .
C3A Ru C1 C7A 35.94(12) . .
C7A C1 C2 C3 -4.4(3) . .
Ru C1 C2 C3 63.57(16) . .
C7A C1 C2 Ru -67.94(15) . .
C8 Ru C2 C1 -117.02(14) . .
C3 Ru C2 C1 117.7(2) . .
P2 Ru C2 C1 145.20(12) . .
P1 Ru C2 C1 -55.71(16) . .
C7A Ru C2 C1 38.43(13) . .
C3A Ru C2 C1 79.39(15) . .
C8 Ru C2 C3 125.30(14) . .
C1 Ru C2 C3 -117.7(2) . .
P2 Ru C2 C3 27.52(18) . .
P1 Ru C2 C3 -173.39(11) . .
C7A Ru C2 C3 -79.25(15) . .
C3A Ru C2 C3 -38.29(13) . .
C1 C2 C3 C3A 4.8(3) . .
Ru C2 C3 C3A 68.16(15) . .
C1 C2 C3 Ru -63.40(16) . .
C8 Ru C3 C2 -62.86(16) . .
C1 Ru C3 C2 37.16(14) . .
P2 Ru C3 C2 -160.96(13) . .
P1 Ru C3 C2 21.8(3) . .
C7A Ru C3 C2 79.00(15) . .
C3A Ru C3 C2 114.5(2) . .
C8 Ru C3 C3A -177.37(13) . .
C2 Ru C3 C3A -114.5(2) . .
C1 Ru C3 C3A -77.35(14) . .
P2 Ru C3 C3A 84.53(13) . .
P1 Ru C3 C3A -92.7(3) . .
C7A Ru C3 C3A -35.51(13) . .
C2 C3 C3A C4 175.0(2) . .
Ru C3 C3A C4 -121.0(2) . .
C2 C3 C3A C7A -3.3(2) . .
Ru C3 C3A C7A 60.65(15) . .
C2 C3 C3A Ru -63.94(15) . .
C8 Ru C3A C4 131.7(2) . .
C2 Ru C3A C4 166.1(2) . .
C1 Ru C3A C4 -151.0(2) . .
C3 Ru C3A C4 126.9(3) . .
P2 Ru C3A C4 25.4(2) . .
P1 Ru C3A C4 -76.0(2) . .
C7A Ru C3A C4 -114.0(3) . .
C8 Ru C3A C7A -114.34(18) . .
C2 Ru C3A C7A -79.97(14) . .
C1 Ru C3A C7A -37.09(13) . .
C3 Ru C3A C7A -119.16(19) . .
P2 Ru C3A C7A 139.39(12) . .
P1 Ru C3A C7A 38.00(17) . .
C8 Ru C3A C3 4.8(2) . .
C2 Ru C3A C3 39.20(14) . .
C1 Ru C3A C3 82.08(15) . .
P2 Ru C3A C3 -101.45(13) . .
P1 Ru C3A C3 157.16(11) . .
C7A Ru C3A C3 119.16(19) . .
C7A C3A C4 C5 -2.1(3) . .
C3 C3A C4 C5 179.7(2) . .
Ru C3A C4 C5 87.2(3) . .
C3A C4 C5 C6 0.9(3) . .
C4 C5 C6 C7 0.6(4) . .
C5 C6 C7 C7A -0.8(3) . .
C6 C7 C7A C3A -0.5(3) . .
C6 C7 C7A C1 179.4(2) . .
C6 C7 C7A Ru -89.6(3) . .
C4 C3A C7A C7 2.0(3) . .
C3 C3A C7A C7 -179.4(2) . .
Ru C3A C7A C7 -121.8(2) . .
C4 C3A C7A C1 -177.9(2) . .
C3 C3A C7A C1 0.6(2) . .
Ru C3A C7A C1 58.30(14) . .
C4 C3A C7A Ru 123.8(2) . .
C3 C3A C7A Ru -57.66(15) . .
C2 C1 C7A C7 -177.7(2) . .
Ru C1 C7A C7 118.2(3) . .
C2 C1 C7A C3A 2.3(2) . .
Ru C1 C7A C3A -61.85(15) . .
C2 C1 C7A Ru 64.11(15) . .
C8 Ru C7A C7 -119.4(2) . .
C2 Ru C7A C7 -166.6(2) . .
C1 Ru C7A C7 -127.6(3) . .
C3 Ru C7A C7 150.5(2) . .
P2 Ru C7A C7 64.6(2) . .
P1 Ru C7A C7 -41.9(2) . .
C3A Ru C7A C7 114.2(3) . .
C8 Ru C7A C3A 126.41(16) . .
C2 Ru C7A C3A 79.21(14) . .
C1 Ru C7A C3A 118.18(19) . .
C3 Ru C7A C3A 36.35(13) . .
P2 Ru C7A C3A -49.62(14) . .
P1 Ru C7A C3A -156.08(11) . .
C8 Ru C7A C1 8.2(2) . .
C2 Ru C7A C1 -38.98(14) . .
C3 Ru C7A C1 -81.83(14) . .
P2 Ru C7A C1 -167.81(11) . .
P1 Ru C7A C1 85.74(13) . .
C3A Ru C7A C1 -118.18(19) . .
C2 Ru C8 C9 140.50(16) . .
C1 Ru C8 C9 105.81(16) . .
C3 Ru C8 C9 173.10(15) . .
P2 Ru C8 C9 -82.74(15) . .
P1 Ru C8 C9 8.22(13) . .
C7A Ru C8 C9 100.63(19) . .
C3A Ru C8 C9 169.99(15) . .
C2 Ru C8 C11 -36.8(2) . .
C1 Ru C8 C11 -71.5(2) . .
C3 Ru C8 C11 -4.2(2) . .
P2 Ru C8 C11 99.98(18) . .
P1 Ru C8 C11 -169.1(2) . .
C7A Ru C8 C11 -76.6(2) . .
C3A Ru C8 C11 -7.3(3) . .
C11 C8 C9 P1 167.55(17) . .
Ru C8 C9 P1 -9.93(16) . .
C31 P1 C9 C8 135.94(14) . .
C21 P1 C9 C8 -112.81(15) . .
Ru P1 C9 C8 8.31(13) . .
C9 C8 C11 C16 154.7(2) . .
Ru C8 C11 C16 -28.3(3) . .
C9 C8 C11 C12 -25.6(3) . .
Ru C8 C11 C12 151.38(18) . .
C16 C11 C12 C13 -1.1(4) . .
C8 C11 C12 C13 179.2(2) . .
C11 C12 C13 C14 -1.0(4) . .
C12 C13 C14 C15 2.1(5) . .
C13 C14 C15 C16 -1.1(4) . .
C14 C15 C16 C11 -1.0(4) . .
C12 C11 C16 C15 2.1(4) . .
C8 C11 C16 C15 -178.2(2) . .
C9 P1 C21 C26 30.93(18) . .
C31 P1 C21 C26 146.99(16) . .
Ru P1 C21 C26 -62.73(18) . .
C9 P1 C21 C22 155.50(16) . .
C31 P1 C21 C22 -88.44(17) . .
Ru P1 C21 C22 61.84(17) . .
C26 C21 C22 C23 -54.4(3) . .
P1 C21 C22 C23 -179.07(16) . .
C21 C22 C23 C24 56.5(3) . .
C22 C23 C24 C25 -56.7(3) . .
C23 C24 C25 C26 55.9(3) . .
C24 C25 C26 C21 -55.0(3) . .
C22 C21 C26 C25 53.7(3) . .
P1 C21 C26 C25 179.67(18) . .
C9 P1 C31 C32 164.71(15) . .
C21 P1 C31 C32 52.37(18) . .
Ru P1 C31 C32 -95.66(16) . .
C9 P1 C31 C36 36.98(19) . .
C21 P1 C31 C36 -75.36(18) . .
Ru P1 C31 C36 136.61(14) . .
C36 C31 C32 C33 -59.1(2) . .
P1 C31 C32 C33 171.70(15) . .
C31 C32 C33 C34 58.4(2) . .
C32 C33 C34 C35 -55.0(3) . .
C33 C34 C35 C36 53.2(3) . .
C34 C35 C36 C31 -54.1(3) . .
C32 C31 C36 C35 56.8(3) . .
P1 C31 C36 C35 -172.54(17) . .
C51 P2 C41 C42 23.4(2) . .
C61 P2 C41 C42 127.81(19) . .
Ru P2 C41 C42 -99.42(19) . .
C51 P2 C41 C46 -159.48(18) . .
C61 P2 C41 C46 -55.1(2) . .
Ru P2 C41 C46 77.71(19) . .
C46 C41 C42 C43 0.7(4) . .
P2 C41 C42 C43 177.91(19) . .
C41 C42 C43 C44 1.0(4) . .
C42 C43 C44 C45 -1.4(4) . .
C43 C44 C45 C46 0.0(4) . .
C44 C45 C46 C41 1.8(4) . .
C42 C41 C46 C45 -2.1(3) . .
P2 C41 C46 C45 -179.35(19) . .
C41 P2 C51 C52 -130.21(17) . .
C61 P2 C51 C52 125.09(17) . .
Ru P2 C51 C52 -7.22(19) . .
C41 P2 C51 C56 49.2(2) . .
C61 P2 C51 C56 -55.5(2) . .
Ru P2 C51 C56 172.17(16) . .
C56 C51 C52 C53 1.7(3) . .
P2 C51 C52 C53 -178.92(18) . .
C51 C52 C53 C54 -0.4(4) . .
C52 C53 C54 C55 -1.1(4) . .
C53 C54 C55 C56 1.2(4) . .
C54 C55 C56 C51 0.0(4) . .
C52 C51 C56 C55 -1.5(3) . .
P2 C51 C56 C55 179.12(18) . .
C51 P2 C61 C66 -7.1(2) . .
C41 P2 C61 C66 -110.71(19) . .
Ru P2 C61 C66 120.73(18) . .
C51 P2 C61 C62 176.04(17) . .
C41 P2 C61 C62 72.46(19) . .
Ru P2 C61 C62 -56.09(19) . .
C66 C61 C62 C63 3.3(3) . .
P2 C61 C62 C63 -179.71(18) . .
C61 C62 C63 C64 -2.1(4) . .
C62 C63 C64 C65 -0.3(4) . .
C63 C64 C65 C66 1.4(4) . .
C62 C61 C66 C65 -2.2(3) . .
P2 C61 C66 C65 -179.10(18) . .
C64 C65 C66 C61 -0.1(4) . .
C3S C1S C2S C3S 1.6(8) 3_556 .
C1S C2S C3S C1S -1.7(8) . 3_556
